data_4518812
loop_
_publ_author_name
'Negro, Cristina'
'Mart\'inez P\'erez-Cejuela, H\'ector'
'Sim\'o-Alfonso, Ernesto F'
'Herrero-Mart\'inez, Jos\'e Manuel'
'Bruno, Rosaria'
'Armentano, Donatella'
'Ferrando-Soria, Jes\'us'
'Pardo, Emilio'

_publ_section_title
;
 Highly Efficient Removal of Neonicotinoid Insecticides by Thioether-Based
 (Multivariate) Metal-Organic Frameworks.
;
_journal_issue 24
_journal_name_full 'ACS applied materials &amp; interfaces'
_journal_page_first 28424
_journal_page_last 28432
_journal_paper_doi 10.1021/acsami.1c08833
_journal_volume 13
_journal_year 2021
_chemical_absolute_configuration ad
_chemical_formula_sum 'C43 H75 Cl Cu6 N10 O30 S6 Sr'
_chemical_formula_weight 1908.80
_space_group_crystal_system hexagonal
_space_group_IT_number 173
_space_group_name_Hall 'P 6c'
_space_group_name_H-M_alt 'P 63'
_atom_sites_solution_hydrogens geom
_audit_creation_method SHELXL-2018/3
_cell_angle_alpha 90
_cell_angle_beta 90
_cell_angle_gamma 120
_cell_formula_units_Z 2
_cell_length_a 18.0282(8)
_cell_length_b 18.0282(8)
_cell_length_c 13.0723(8)
_cell_measurement_reflns_used 9420
_cell_measurement_temperature 100(2)
_cell_measurement_theta_max 24.35
_cell_measurement_theta_min 2.3
_cell_volume 3679.5(3)
_computing_cell_refinement 'Bruker SAINT'
_computing_data_collection 'Bruker APEX2'
_computing_data_reduction 'Bruker SAINT'
_computing_molecular_graphics 'Bruker SHELXTL'
_computing_publication_material 'Bruker SHELXTL'
_computing_structure_refinement 'SHELXL-2018/3 (Sheldrick, 2018)'
_computing_structure_solution 'Bruker SHELXTL'
_diffrn_ambient_temperature 100(2)
_diffrn_measured_fraction_theta_full 0.999
_diffrn_measured_fraction_theta_max 0.998
_diffrn_measurement_device_type 'Bruker APEX-II CCD'
_diffrn_measurement_method '\f and \w scans'
_diffrn_radiation_source 'fine-focus sealed tube'
_diffrn_radiation_type MoK\a
_diffrn_radiation_wavelength 0.71073
_diffrn_reflns_av_R_equivalents 0.0569
_diffrn_reflns_av_unetI/netI 0.0328
_diffrn_reflns_Laue_measured_fraction_full 0.999
_diffrn_reflns_Laue_measured_fraction_max 0.998
_diffrn_reflns_limit_h_max 22
_diffrn_reflns_limit_h_min -22
_diffrn_reflns_limit_k_max 22
_diffrn_reflns_limit_k_min -22
_diffrn_reflns_limit_l_max 16
_diffrn_reflns_limit_l_min -15
_diffrn_reflns_number 50563
_diffrn_reflns_point_group_measured_fraction_full 0.999
_diffrn_reflns_point_group_measured_fraction_max 0.995
_diffrn_reflns_theta_full 25.242
_diffrn_reflns_theta_max 26.224
_diffrn_reflns_theta_min 2.032
_exptl_absorpt_coefficient_mu 2.710
_exptl_absorpt_correction_T_max 0.798
_exptl_absorpt_correction_T_min 0.723
_exptl_absorpt_correction_type multi-scan
_exptl_absorpt_process_details sadabs
_exptl_crystal_colour green
_exptl_crystal_density_diffrn 1.723
_exptl_crystal_description prism
_exptl_crystal_F_000 1936
_exptl_crystal_size_max 0.10
_exptl_crystal_size_mid 0.08
_exptl_crystal_size_min 0.08
_refine_diff_density_max 1.628
_refine_diff_density_min -1.931
_refine_diff_density_rms 0.271
_refine_ls_abs_structure_details
;
 Flack x determined using 1558 quotients [(I+)-(I-)]/[(I+)+(I-)]
 (Parsons, Flack and Wagner, Acta Cryst. B69 (2013) 249-259).
;
_refine_ls_abs_structure_Flack 0.445(16)
_refine_ls_extinction_method none
_refine_ls_goodness_of_fit_ref 1.075
_refine_ls_hydrogen_treatment constr
_refine_ls_matrix_type fullcycle
_refine_ls_number_parameters 219
_refine_ls_number_reflns 4941
_refine_ls_number_restraints 40
_refine_ls_restrained_S_all 1.103
_refine_ls_R_factor_all 0.1060
_refine_ls_R_factor_gt 0.0835
_refine_ls_shift/su_max 0.021
_refine_ls_shift/su_mean 0.002
_refine_ls_structure_factor_coef Fsqd
_refine_ls_weighting_details 'w=1/[\s^2^(Fo^2^)+(0.1869P)^2^+11.8811P] where P=(Fo^2^+2Fc^2^)/3'
_refine_ls_weighting_scheme calc
_refine_ls_wR_factor_gt 0.2488
_refine_ls_wR_factor_ref 0.2761
_reflns_Friedel_coverage 0.908
_reflns_Friedel_fraction_full 0.999
_reflns_Friedel_fraction_max 0.993
_reflns_number_gt 3812
_reflns_number_total 4941
_reflns_threshold_expression 'I > 2\s(I)'
_cod_data_source_file am1c08833_si_003.cif
_cod_data_source_block Meth_Mecys_ACE
_cod_depositor_comments 'Adding full bibliography for 4518812--4518814.cif.'
_cod_original_cell_volume 3679.5(4)
_cod_database_code 4518812
_shelx_shelxl_version_number 2018/3
_shelx_space_group_comment
;
The symmetry employed for this shelxl refinement is uniquely defined
by the following loop, which should always be used as a source of
symmetry information in preference to the above space-group names.
They are only intended as comments.
;

loop_
_space_group_symop_operation_xyz
'x, y, z'
'-y, x-y, z'
'-x+y, -x, z'
'-x, -y, z+1/2'
'y, -x+y, z+1/2'
'x-y, x, z+1/2'

loop_
_atom_site_label
_atom_site_type_symbol
_atom_site_fract_x
_atom_site_fract_y
_atom_site_fract_z
_atom_site_U_iso_or_equiv
_atom_site_adp_type
_atom_site_occupancy
_atom_site_site_symmetry_order
_atom_site_calc_flag
_atom_site_refinement_flags_posn
_atom_site_refinement_flags_adp
_atom_site_refinement_flags_occupancy
_atom_site_disorder_assembly
_atom_site_disorder_group
Sr1 Sr 0.333333 -0.333333 0.8733(3) 0.023 Uani 1 3 d S T P . .
Cu1 Cu 0.44609(12) -0.41897(12) 1.0044(2) 0.035 Uani 1 1 d . . . . .
Cu2 Cu 0.44530(13) -0.42009(14) 0.7431(2) 0.040 Uani 1 1 d . . . . .
O1H O 0.4682(4) -0.3619(4) 0.8719(11) 0.032 Uani 1 1 d . . . . .
O1 O 0.3248(6) -0.4393(7) 1.0086(8) 0.035 Uani 1 1 d . . . . .
O2 O 0.4061(7) -0.4993(8) 1.1123(9) 0.050 Uani 1 1 d . . . . .
O3 O 0.3271(8) -0.4414(8) 0.7400(10) 0.052 Uani 1 1 d . . . . .
O4 O 0.3973(10) -0.5062(10) 0.6347(13) 0.089 Uani 1 1 d . . . . .
O5 O 0.2012(8) -0.5083(10) 0.6539(10) 0.065 Uani 1 1 d . . . . .
O6 O 0.2026(8) -0.5128(8) 1.0908(11) 0.065 Uani 1 1 d . . . . .
N1 N 0.5600(7) -0.4201(7) 1.0244(9) 0.030 Uani 1 1 d . . . . .
N2 N 0.5503(7) -0.4279(7) 0.7234(10) 0.033 Uani 1 1 d . . . . .
C1 C 0.2778(11) -0.4890(12) 1.0800(15) 0.050 Uani 1 1 d . . . . .
C2 C 0.3159(8) -0.5293(3) 1.1524(14) 0.061 Uani 1 1 d D . . . .
H2A H 0.322452 -0.502193 1.220997 0.073 Uiso 1 1 calc R U . . .
C3 C 0.2758(10) -0.4958(10) 0.6723(14) 0.041 Uani 1 1 d . . . . .
C4 C 0.3135(10) -0.5441(10) 0.6123(15) 0.062 Uani 1 1 d D . . . .
H4A H 0.305489 -0.540590 0.537155 0.074 Uiso 1 1 calc R U . . .
C5 C 0.5466(9) -0.4758(10) 1.0970(11) 0.033 Uani 1 1 d . . . . .
C6 C 0.5395(10) -0.4789(9) 0.6498(14) 0.041 Uani 1 1 d . . . . .
O1W O 0.669(3) -0.313(3) 0.875(7) 0.283 Uiso 1 1 d . . . . .
C1S C 0.2611(18) -0.6352(13) 0.6480(19) 0.109 Uiso 1 1 d D . . . .
H1SA H 0.266249 -0.671970 0.595550 0.131 Uiso 1 1 calc R U . . .
H1SB H 0.200359 -0.649655 0.648598 0.131 Uiso 1 1 calc R U . . .
C2S C 0.3564(15) -0.6018(15) 0.882(3) 0.109 Uiso 1 1 d D . . . .
H2SA H 0.352772 -0.639904 0.937647 0.164 Uiso 1 1 calc R U . . .
H2SB H 0.415576 -0.569581 0.857152 0.164 Uiso 1 1 calc R U . . .
H2SC H 0.338728 -0.561812 0.907198 0.164 Uiso 1 1 calc R U . . .
C3S C 0.2574(12) -0.6265(2) 1.1671(14) 0.109 Uiso 1 1 d D . . . .
H3SA H 0.197243 -0.639894 1.174390 0.131 Uiso 1 1 calc R U . . .
H3SB H 0.273730 -0.644734 1.230555 0.131 Uiso 1 1 calc R U . . .
C4S C 0.2646(6) -0.6754(9) 1.0764(2) 0.109 Uiso 1 1 d D . . . .
C5S C 0.1216(10) -0.7381(18) 1.0059(19) 0.109 Uiso 1 1 d D . . . .
H5SA H 0.076536 -0.753526 0.954618 0.164 Uiso 1 1 calc R U . . .
H5SB H 0.116653 -0.790314 1.035521 0.164 Uiso 1 1 calc R U . . .
H5SC H 0.115343 -0.704006 1.060040 0.164 Uiso 1 1 calc R U . . .
S1 S 0.284(3) -0.667(3) 0.775(2) 0.546 Uiso 1 1 d D . . . .
S2 S 0.2280(6) -0.6746(11) 0.9444(2) 0.546 Uiso 1 1 d D . . . .
N1L N 0.1001(9) -0.9830(8) 0.6918(12) 0.028 Uiso 0.3333 1 d DG . P . .
C2L C 0.0327(10) -0.9935(9) 0.7454(12) 0.028 Uiso 0.3333 1 d DG . P . .
C3L C 0.0069(11) -0.9362(11) 0.7383(14) 0.028 Uiso 0.3333 1 d DG . P . .
C4L C 0.0486(12) -0.8683(10) 0.6776(15) 0.028 Uiso 0.3333 1 d DG . P . .
C5L C 0.1160(12) -0.8577(10) 0.6240(14) 0.028 Uiso 0.3333 1 d DG . P . .
C6L C 0.1417(10) -0.9151(10) 0.6311(13) 0.028 Uiso 0.3333 1 d DG . P . .
C7L C 0.1655(16) -0.7877(13) 0.548(2) 0.172 Uiso 0.3333 1 d D . P . .
C8L C 0.0870(19) -0.6982(16) 0.579(3) 0.172 Uiso 0.3333 1 d D . P . .
C9L C 0.096(5) -0.574(3) 0.482(4) 0.172 Uiso 0.3333 1 d D . P . .
Cl1 Cl -0.0075(19) -1.0716(15) 0.8292(19) 0.172 Uiso 0.3333 1 d D . P . .
N2L N 0.1360(16) -0.7287(14) 0.522(2) 0.172 Uiso 0.3333 1 d D . P . .
N3L N 0.069(3) -0.629(2) 0.558(4) 0.172 Uiso 0.3333 1 d D . P . .
N4L N 0.106(6) -0.525(4) 0.418(5) 0.172 Uiso 0.3333 1 d D . P . .
C10L C 0.166(4) -0.687(4) 0.420(3) 0.172 Uiso 0.3333 1 d D . P . .
C11L C 0.037(4) -0.754(3) 0.670(4) 0.172 Uiso 0.3333 1 d D . P . .

loop_
_atom_site_aniso_label
_atom_site_aniso_U_11
_atom_site_aniso_U_22
_atom_site_aniso_U_33
_atom_site_aniso_U_23
_atom_site_aniso_U_13
_atom_site_aniso_U_12
Sr1 0.021 0.021 0.026 0.000 0.000 0.011
Cu1 0.036 0.040 0.037 0.008 -0.002 0.026
Cu2 0.037 0.047 0.044 -0.014 -0.003 0.027
O1H 0.036 0.036 0.030 -0.003 -0.004 0.022
O1 0.029 0.052 0.033 0.015 0.000 0.026
O2 0.031 0.065 0.050 0.004 -0.005 0.023
O3 0.036 0.044 0.074 -0.025 -0.008 0.019
O4 0.103 0.103 0.102 -0.062 -0.037 0.084
O5 0.036 0.111 0.059 -0.027 -0.011 0.045
O6 0.045 0.063 0.088 0.048 0.017 0.027
N1 0.030 0.041 0.031 0.015 0.004 0.027
N2 0.022 0.034 0.051 -0.028 -0.012 0.020
C1 0.040 0.067 0.052 0.000 -0.015 0.034
C2 0.047 0.068 0.086 0.043 0.029 0.043
C3 0.030 0.035 0.050 -0.023 -0.023 0.009
C4 0.036 0.065 0.079 -0.042 0.005 0.021
C5 0.032 0.048 0.032 0.006 0.009 0.029
C6 0.041 0.026 0.056 -0.002 0.018 0.017

loop_
_atom_type_symbol
_atom_type_description
_atom_type_scat_dispersion_real
_atom_type_scat_dispersion_imag
_atom_type_scat_source
C C 0.0033 0.0016 'International Tables Vol C Tables 4.2.6.8 and 6.1.1.4'
H H 0.0000 0.0000 'International Tables Vol C Tables 4.2.6.8 and 6.1.1.4'
N N 0.0061 0.0033 'International Tables Vol C Tables 4.2.6.8 and 6.1.1.4'
O O 0.0106 0.0060 'International Tables Vol C Tables 4.2.6.8 and 6.1.1.4'
Cu Cu 0.3201 1.2651 'International Tables Vol C Tables 4.2.6.8 and 6.1.1.4'
Sr Sr -1.5307 3.2498 'International Tables Vol C Tables 4.2.6.8 and 6.1.1.4'
S S 0.1246 0.1234 'International Tables Vol C Tables 4.2.6.8 and 6.1.1.4'
Cl Cl 0.1484 0.1585 'International Tables Vol C Tables 4.2.6.8 and 6.1.1.4'

loop_
_geom_angle_atom_site_label_1
_geom_angle_atom_site_label_2
_geom_angle_atom_site_label_3
_geom_angle
_geom_angle_site_symmetry_1
_geom_angle_site_symmetry_3
_geom_angle_publ_flag
O1 Sr1 O1 77.2(4) 3_655 2_545 ?
O1 Sr1 O1 77.2(4) 3_655 . ?
O1 Sr1 O1 77.2(4) 2_545 . ?
O1 Sr1 O3 86.5(3) 3_655 3_655 ?
O1 Sr1 O3 138.1(5) 2_545 3_655 ?
O1 Sr1 O3 136.4(5) . 3_655 ?
O1 Sr1 O3 136.4(5) 3_655 2_545 ?
O1 Sr1 O3 86.5(3) 2_545 2_545 ?
O1 Sr1 O3 138.1(5) . 2_545 ?
O3 Sr1 O3 79.2(5) 3_655 2_545 ?
O1 Sr1 O3 138.1(5) 3_655 . ?
O1 Sr1 O3 136.4(5) 2_545 . ?
O1 Sr1 O3 86.5(3) . . ?
O3 Sr1 O3 79.2(5) 3_655 . ?
O3 Sr1 O3 79.2(5) 2_545 . ?
O1 Sr1 O1H 72.7(3) 3_655 2_545 ?
O1 Sr1 O1H 65.7(4) 2_545 2_545 ?
O1 Sr1 O1H 136.2(4) . 2_545 ?
O3 Sr1 O1H 72.6(4) 3_655 2_545 ?
O3 Sr1 O1H 63.8(4) 2_545 2_545 ?
O3 Sr1 O1H 136.6(5) . 2_545 ?
O1 Sr1 O1H 65.7(4) 3_655 3_655 ?
O1 Sr1 O1H 136.2(4) 2_545 3_655 ?
O1 Sr1 O1H 72.7(3) . 3_655 ?
O3 Sr1 O1H 63.8(4) 3_655 3_655 ?
O3 Sr1 O1H 136.6(5) 2_545 3_655 ?
O3 Sr1 O1H 72.6(4) . 3_655 ?
O1H Sr1 O1H 119.996(10) 2_545 3_655 ?
O1 Sr1 O1H 136.2(4) 3_655 . ?
O1 Sr1 O1H 72.7(3) 2_545 . ?
O1 Sr1 O1H 65.7(4) . . ?
O3 Sr1 O1H 136.6(5) 3_655 . ?
O3 Sr1 O1H 72.6(4) 2_545 . ?
O3 Sr1 O1H 63.8(4) . . ?
O1H Sr1 O1H 119.995(12) 2_545 . ?
O1H Sr1 O1H 119.996(11) 3_655 . ?
O1 Sr1 Cu2 80.6(3) 3_655 3_655 ?
O1 Sr1 Cu2 157.0(3) 2_545 3_655 ?
O1 Sr1 Cu2 103.9(2) . 3_655 ?
O3 Sr1 Cu2 32.9(3) 3_655 3_655 ?
O3 Sr1 Cu2 105.7(3) 2_545 3_655 ?
O3 Sr1 Cu2 66.1(3) . 3_655 ?
O1H Sr1 Cu2 101.7(2) 2_545 3_655 ?
O1H Sr1 Cu2 32.3(3) 3_655 3_655 ?
O1H Sr1 Cu2 129.2(2) . 3_655 ?
O1 Sr1 Cu2 157.0(3) 3_655 . ?
O1 Sr1 Cu2 103.9(2) 2_545 . ?
O1 Sr1 Cu2 80.6(3) . . ?
O3 Sr1 Cu2 105.7(3) 3_655 . ?
O3 Sr1 Cu2 66.1(3) 2_545 . ?
O3 Sr1 Cu2 32.9(3) . . ?
O1H Sr1 Cu2 129.2(2) 2_545 . ?
O1H Sr1 Cu2 101.7(2) 3_655 . ?
O1H Sr1 Cu2 32.3(3) . . ?
Cu2 Sr1 Cu2 98.90(8) 3_655 . ?
O1 Sr1 Cu2 103.9(2) 3_655 2_545 ?
O1 Sr1 Cu2 80.6(3) 2_545 2_545 ?
O1 Sr1 Cu2 157.0(3) . 2_545 ?
O3 Sr1 Cu2 66.1(3) 3_655 2_545 ?
O3 Sr1 Cu2 32.9(3) 2_545 2_545 ?
O3 Sr1 Cu2 105.7(3) . 2_545 ?
O1H Sr1 Cu2 32.3(3) 2_545 2_545 ?
O1H Sr1 Cu2 129.2(2) 3_655 2_545 ?
O1H Sr1 Cu2 101.7(2) . 2_545 ?
Cu2 Sr1 Cu2 98.89(8) 3_655 2_545 ?
Cu2 Sr1 Cu2 98.90(8) . 2_545 ?
O2 Cu1 O1H 165.2(5) . . ?
O2 Cu1 O1 83.0(5) . . ?
O1H Cu1 O1 92.1(4) . . ?
O2 Cu1 N1 84.2(5) . . ?
O1H Cu1 N1 100.0(4) . . ?
O1 Cu1 N1 167.1(5) . . ?
O2 Cu1 O6 103.4(6) . 2_545 ?
O1H Cu1 O6 91.0(5) . 2_545 ?
O1 Cu1 O6 97.0(5) . 2_545 ?
N1 Cu1 O6 87.2(5) . 2_545 ?
O2 Cu1 Sr1 127.8(4) . . ?
O1H Cu1 Sr1 49.6(2) . . ?
O1 Cu1 Sr1 44.9(3) . . ?
N1 Cu1 Sr1 148.0(3) . . ?
O6 Cu1 Sr1 83.9(3) 2_545 . ?
O1H Cu2 O4 163.8(7) . . ?
O1H Cu2 O3 92.4(4) . . ?
O4 Cu2 O3 79.9(6) . . ?
O1H Cu2 N2 101.6(4) . . ?
O4 Cu2 N2 84.7(6) . . ?
O3 Cu2 N2 164.2(5) . . ?
O1H Cu2 O5 91.6(5) . 2_545 ?
O4 Cu2 O5 103.5(7) . 2_545 ?
O3 Cu2 O5 97.0(6) . 2_545 ?
N2 Cu2 O5 90.1(5) . 2_545 ?
O1H Cu2 Sr1 49.6(2) . . ?
O4 Cu2 Sr1 125.1(5) . . ?
O3 Cu2 Sr1 45.3(4) . . ?
N2 Cu2 Sr1 150.2(3) . . ?
O5 Cu2 Sr1 84.1(3) 2_545 . ?
Cu1 O1H Cu2 124.0(4) . . ?
Cu1 O1H Sr1 97.3(4) . . ?
Cu2 O1H Sr1 98.1(4) . . ?
C1 O1 Cu1 115.0(10) . . ?
C1 O1 Sr1 143.4(11) . . ?
Cu1 O1 Sr1 100.9(4) . . ?
C6 O2 C2 125.8(14) 4_645 . ?
C6 O2 Cu1 116.7(11) 4_645 . ?
C2 O2 Cu1 117.3(11) . . ?
C3 O3 Cu2 116.9(12) . . ?
C3 O3 Sr1 141.0(13) . . ?
Cu2 O3 Sr1 101.8(5) . . ?
C5 O4 C4 127.4(14) 4_644 . ?
C5 O4 Cu2 112.5(12) 4_644 . ?
C4 O4 Cu2 120.0(12) . . ?
C3 O5 Cu2 125.1(12) . 3_655 ?
C1 O6 Cu1 122.2(12) . 3_655 ?
C5 N1 Cu1 107.1(10) . . ?
C6 N2 Cu2 110.0(11) . . ?
O6 C1 O1 124.5(17) . . ?
O6 C1 C2 116.4(18) . . ?
O1 C1 C2 118.8(15) . . ?
O2 C2 C1 105.5(15) . . ?
O2 C2 C3S 116.7(13) . . ?
C1 C2 C3S 113.4(16) . . ?
O5 C3 O3 123.5(18) . . ?
O5 C3 C4 121.6(14) . . ?
O3 C3 C4 114.9(15) . . ?
O4 C4 C1S 115(2) . . ?
O4 C4 C3 107.5(12) . . ?
C1S C4 C3 104.1(17) . . ?
N1 C5 O4 126.5(14) . 4_645 ?
N1 C5 C6 119.2(11) . 4_645 ?
O4 C5 C6 114.1(11) 4_645 4_645 ?
N2 C6 O2 128.8(17) . 4_644 ?
N2 C6 C5 118.6(12) . 4_644 ?
O2 C6 C5 112.7(12) 4_644 4_644 ?
C4 C1S S1 120(2) . . ?
C2 C3S C4S 110.7(15) . . ?
C3S C4S S2 126(2) . . ?
C2S S1 C1S 132(3) . . ?
C5S S2 C4S 81.6(11) . . ?
C3L N1L C6L 142.2(15) 3_645 . ?
C3L N1L C2L 22.5(16) 3_645 . ?
C6L N1L C2L 120.0 . . ?
C3L N1L C4L 84(2) 3_645 3_645 ?
C6L N1L C4L 128.7(9) . 3_645 ?
C2L N1L C4L 101.3(15) . 3_645 ?
C3L N1L Cl1 46.6(12) 3_645 2_435 ?
C6L N1L Cl1 105.7(13) . 2_435 ?
C2L N1L Cl1 40.3(10) . 2_435 ?
C4L N1L Cl1 125.6(16) 3_645 2_435 ?
C3L C2L C2L 171.0(15) 3_645 2_435 ?
C3L C2L C2L 118(3) 3_645 3_645 ?
C2L C2L C2L 60.0 2_435 3_645 ?
C3L C2L Cl1 103(3) 3_645 2_435 ?
C2L C2L Cl1 85(2) 2_435 2_435 ?
C2L C2L Cl1 120.5(19) 3_645 2_435 ?
C3L C2L C3L 155(2) 3_645 . ?
C2L C2L C3L 23.5(18) 2_435 . ?
C2L C2L C3L 83.1(19) 3_645 . ?
Cl1 C2L C3L 74.0(19) 2_435 . ?
C3L C2L N1L 35(2) 3_645 . ?
C2L C2L N1L 138.9(13) 2_435 . ?
C2L C2L N1L 135.9(17) 3_645 . ?
Cl1 C2L N1L 102.6(19) 2_435 . ?
C3L C2L N1L 120.0 . . ?
C3L C2L Cl1 82(2) 3_645 . ?
C2L C2L Cl1 103.5(17) 2_435 . ?
C2L C2L Cl1 60.3(19) 3_645 . ?
Cl1 C2L Cl1 88(2) 2_435 . ?
C3L C2L Cl1 122.5(12) . . ?
N1L C2L Cl1 117.0(12) . . ?
C3L C2L C3L 118(2) 3_645 2_435 ?
C2L C2L C3L 59.6(14) 2_435 2_435 ?
C2L C2L C3L 3.5(6) 3_645 2_435 ?
Cl1 C2L C3L 123(2) 2_435 2_435 ?
C3L C2L C3L 82.4(14) . 2_435 ?
N1L C2L C3L 133.5(9) . 2_435 ?
Cl1 C2L C3L 63.3(16) . 2_435 ?
C3L C2L Cl1 150(3) 3_645 3_645 ?
C2L C2L Cl1 36.5(12) 2_435 3_645 ?
C2L C2L Cl1 50.4(14) 3_645 3_645 ?
Cl1 C2L Cl1 72.4(19) 2_435 3_645 ?
C3L C2L Cl1 53.6(12) . 3_645 ?
N1L C2L Cl1 172.4(14) . 3_645 ?
Cl1 C2L Cl1 69.0(13) . 3_645 ?
C3L C2L Cl1 52.5(16) 2_435 3_645 ?
C2L C3L N1L 122(4) 2_435 2_435 ?
C2L C3L C2L 38(3) 2_435 . ?
N1L C3L C2L 139(2) 2_435 . ?
C2L C3L C4L 148.3(16) 2_435 . ?
N1L C3L C4L 53.6(17) 2_435 . ?
C2L C3L C4L 120.0 . . ?
C2L C3L Cl1 57(2) 2_435 3_645 ?
N1L C3L Cl1 110.1(16) 2_435 3_645 ?
C2L C3L Cl1 86.4(12) . 3_645 ?
C4L C3L Cl1 153.2(13) . 3_645 ?
C2L C3L C2L 5.5(12) 2_435 3_645 ?
N1L C3L C2L 119.0(16) 2_435 3_645 ?
C2L C3L C2L 37.3(12) . 3_645 ?
C4L C3L C2L 143.1(8) . 3_645 ?
Cl1 C3L C2L 61.4(11) 3_645 3_645 ?
C2L C3L Cl1 77.2(19) 2_435 2_435 ?
N1L C3L Cl1 161(3) 2_435 2_435 ?
C2L C3L Cl1 55.7(13) . 2_435 ?
C4L C3L Cl1 110.5(14) . 2_435 ?
Cl1 C3L Cl1 79(2) 3_645 2_435 ?
C2L C3L Cl1 80.5(18) 3_645 2_435 ?
C2L C3L C3L 18(2) 2_435 2_435 ?
N1L C3L C3L 105(2) 2_435 2_435 ?
C2L C3L C3L 53.4(9) . 2_435 ?
C4L C3L C3L 143.36(13) . 2_435 ?
Cl1 C3L C3L 55.2(15) 3_645 2_435 ?
C2L C3L C3L 16.3(7) 3_645 2_435 ?
Cl1 C3L C3L 94.1(14) 2_435 2_435 ?
C2L C3L C3L 46(2) 2_435 3_645 ?
N1L C3L C3L 137(2) 2_435 3_645 ?
C2L C3L C3L 7.8(7) . 3_645 ?
C4L C3L C3L 112.3(7) . 3_645 ?
Cl1 C3L C3L 93.9(12) 3_645 3_645 ?
C2L C3L C3L 44.2(8) 3_645 3_645 ?
Cl1 C3L C3L 55.5(14) 2_435 3_645 ?
C3L C3L C3L 60.0 2_435 3_645 ?
C3L C4L C5L 120.0 . . ?
C3L C4L N1L 42.7(13) . 2_435 ?
C5L C4L N1L 139.3(17) . 2_435 ?
C6L C5L C4L 120.0 . . ?
C6L C5L C7L 114.1(10) . . ?
C4L C5L C7L 125.8(11) . . ?
N1L C6L C5L 120.0 . . ?
N2L C7L C5L 119.4(16) . . ?
N2L C8L N3L 132.1(19) . . ?
N2L C8L C11L 115(2) . . ?
N3L C8L C11L 112.6(19) . . ?
N4L C9L N3L 167(10) . . ?
C2L Cl1 C2L 34.7(15) 3_645 . ?
C2L Cl1 C3L 21(2) 3_645 2_435 ?
C2L Cl1 C3L 55.3(15) . 2_435 ?
C2L Cl1 Cl1 67.8(14) 3_645 2_435 ?
C2L Cl1 Cl1 42.1(11) . 2_435 ?
C3L Cl1 Cl1 85.9(15) 2_435 2_435 ?
C2L Cl1 Cl1 50.3(18) 3_645 3_645 ?
C2L Cl1 Cl1 65.1(10) . 3_645 ?
C3L Cl1 Cl1 50.2(17) 2_435 3_645 ?
Cl1 Cl1 Cl1 59.999(7) 2_435 3_645 ?
C2L Cl1 N1L 37.1(13) 3_645 3_645 ?
C2L Cl1 N1L 66.6(14) . 3_645 ?
C3L Cl1 N1L 23.3(12) 2_435 3_645 ?
Cl1 Cl1 N1L 104.7(9) 2_435 3_645 ?
Cl1 Cl1 N1L 72.7(19) 3_645 3_645 ?
C2L Cl1 C2L 22.9(11) 3_645 2_435 ?
C2L Cl1 C2L 26.1(10) . 2_435 ?
C3L Cl1 C2L 40.0(9) 2_435 2_435 ?
Cl1 Cl1 C2L 45.9(11) 2_435 2_435 ?
Cl1 Cl1 C2L 39.8(10) 3_645 2_435 ?
N1L Cl1 C2L 59.8(11) 3_645 2_435 ?
C2L Cl1 C3L 50.3(12) 3_645 3_645 ?
C2L Cl1 C3L 21.0(8) . 3_645 ?
C3L Cl1 C3L 69.3(16) 2_435 3_645 ?
Cl1 Cl1 C3L 50.4(14) 2_435 3_645 ?
Cl1 Cl1 C3L 86.0(10) 3_645 3_645 ?
N1L Cl1 C3L 73.1(11) 3_645 3_645 ?
C2L Cl1 C3L 47.0(12) 2_435 3_645 ?
C7L N2L C8L 132.6(19) . . ?
C7L N2L C10L 114.1(17) . . ?
C8L N2L C10L 113.2(17) . . ?
C9L N3L C8L 128(3) . . ?

loop_
_geom_bond_atom_site_label_1
_geom_bond_atom_site_label_2
_geom_bond_distance
_geom_bond_site_symmetry_2
_geom_bond_publ_flag
Sr1 O1 2.551(11) 3_655 ?
Sr1 O1 2.551(11) 2_545 ?
Sr1 O1 2.551(11) . ?
Sr1 O3 2.574(13) 3_655 ?
Sr1 O3 2.574(13) 2_545 ?
Sr1 O3 2.574(13) . ?
Sr1 O1H 2.726(7) 2_545 ?
Sr1 O1H 2.726(7) 3_655 ?
Sr1 O1H 2.726(7) . ?
Sr1 Cu2 3.546(3) 3_655 ?
Sr1 Cu2 3.546(3) . ?
Sr1 Cu2 3.546(3) 2_545 ?
Cu1 O2 1.887(13) . ?
Cu1 O1H 1.951(14) . ?
Cu1 O1 2.030(11) . ?
Cu1 N1 2.080(13) . ?
Cu1 O6 2.383(14) 2_545 ?
Cu2 O1H 1.916(14) . ?
Cu2 O4 1.956(15) . ?
Cu2 O3 1.968(14) . ?
Cu2 N2 1.984(13) . ?
Cu2 O5 2.335(15) 2_545 ?
O1 C1 1.28(2) . ?
O2 C6 1.32(2) 4_645 ?
O2 C2 1.526(19) . ?
O3 C3 1.301(19) . ?
O4 C5 1.30(2) 4_644 ?
O4 C4 1.34(2) . ?
O5 C3 1.27(2) . ?
O6 C1 1.21(2) . ?
N1 C5 1.31(2) . ?
N2 C6 1.28(2) . ?
C1 C2 1.55(3) . ?
C2 C3S 1.5399(14) . ?
C3 C4 1.56(3) . ?
C4 C1S 1.501(17) . ?
C5 C6 1.512(16) 4_645 ?
C1S S1 1.87(3) . ?
C2S S1 1.87(3) . ?
C3S C4S 1.522(15) . ?
C4S S2 1.8499(14) . ?
C5S S2 1.855(12) . ?
N1L C3L 0.91(3) 3_645 ?
N1L C6L 1.3317 . ?
N1L C2L 1.3319 . ?
N1L C4L 1.08(3) 3_645 ?
N1L Cl1 2.16(3) 2_435 ?
C2L C3L 0.60(2) 3_645 ?
C2L C2L 0.94(3) 2_435 ?
C2L C2L 0.94(3) 3_645 ?
C2L Cl1 1.43(3) 2_435 ?
C2L C3L 1.3317 . ?
C2L Cl1 1.638(16) . ?
C2L C3L 1.53(3) 2_435 ?
C2L Cl1 2.07(3) 3_645 ?
C3L C4L 1.3318 . ?
C3L Cl1 1.67(3) 3_645 ?
C3L Cl1 1.66(3) 2_435 ?
C3L C3L 1.89(4) 2_435 ?
C3L C3L 1.89(2) 3_645 ?
C4L C5L 1.3319 . ?
C5L C6L 1.3317 . ?
C5L C7L 1.496(11) . ?
C7L N2L 1.448(12) . ?
C8L N2L 1.451(13) . ?
C8L N3L 1.46(2) . ?
C8L C11L 1.53(2) . ?
C9L N4L 1.16(3) . ?
C9L N3L 1.32(3) . ?
Cl1 Cl1 2.13(5) 2_435 ?
Cl1 Cl1 2.13(4) 3_645 ?
N2L C10L 1.50(2) . ?
